data_2226951
loop_
_publ_author_name
'Hemamalini, Madhukar'
'Fun, Hoong-Kun'

_publ_section_title
;
 2-Amino-5-chloropyridinium 4-carboxybutanoate
;
_journal_coeditor_code IS2574
_journal_issue 8
_journal_name_full 'Acta Crystallographica Section E'
_journal_page_first o2008
_journal_page_last o2009
_journal_paper_doi 10.1107/S1600536810027091
_journal_volume 66
_journal_year 2010
_chemical_formula_iupac 'C5 H6 Cl N2 +, C5 H7 O4 -'
_chemical_formula_moiety 'C5 H6 Cl N2 +, C5 H7 O4 -'
_chemical_formula_sum 'C10 H13 Cl N2 O4'
_chemical_formula_weight 260.67
_chemical_name_common
;
2-amino-5-chloropyridinium hydrogen glutarate
;
_chemical_name_systematic
;
2-Amino-5-chloropyridinium 4-carboxybutanoate
;
_space_group_IT_number 19
_symmetry_cell_setting orthorhombic
_symmetry_space_group_name_Hall 'P 2ac 2ab'
_symmetry_space_group_name_H-M 'P 21 21 21'
_atom_sites_solution_hydrogens geom
_atom_sites_solution_primary direct
_atom_sites_solution_secondary difmap
_audit_creation_method SHELXL-97
_cell_angle_alpha 90.00
_cell_angle_beta 90.00
_cell_angle_gamma 90.00
_cell_formula_units_Z 4
_cell_length_a 5.1970(14)
_cell_length_b 14.509(4)
_cell_length_c 15.970(5)
_cell_measurement_reflns_used 1567
_cell_measurement_temperature 296(2)
_cell_measurement_theta_max 25.89
_cell_measurement_theta_min 2.81
_cell_volume 1204.2(6)
_computing_cell_refinement 'SAINT (Bruker, 2009)'
_computing_data_collection 'APEX2 (Bruker, 2009)'
_computing_data_reduction 'SAINT (Bruker, 2009)'
_computing_molecular_graphics 'SHELXTL (Sheldrick, 2008)'
_computing_publication_material 'SHELXTL (Sheldrick, 2008) and PLATON (Spek, 2009)'
_computing_structure_refinement 'SHELXTL (Sheldrick, 2008)'
_computing_structure_solution 'SHELXTL (Sheldrick, 2008)'
_diffrn_ambient_temperature 296(2)
_diffrn_measured_fraction_theta_full 0.988
_diffrn_measured_fraction_theta_max 0.988
_diffrn_measurement_device_type
;
Bruker APEXII DUO CCD area-detector diffractometer
;
_diffrn_measurement_method '\f and \w scans'
_diffrn_radiation_monochromator graphite
_diffrn_radiation_source 'fine-focus sealed tube'
_diffrn_radiation_type MoK\a
_diffrn_radiation_wavelength 0.71073
_diffrn_reflns_av_R_equivalents 0.0363
_diffrn_reflns_av_sigmaI/netI 0.0528
_diffrn_reflns_limit_h_max 7
_diffrn_reflns_limit_h_min -7
_diffrn_reflns_limit_k_max 17
_diffrn_reflns_limit_k_min -20
_diffrn_reflns_limit_l_max 22
_diffrn_reflns_limit_l_min -22
_diffrn_reflns_number 8054
_diffrn_reflns_theta_full 30.16
_diffrn_reflns_theta_max 30.16
_diffrn_reflns_theta_min 1.90
_diffrn_standards_number 0
_exptl_absorpt_coefficient_mu 0.322
_exptl_absorpt_correction_T_max 0.9790
_exptl_absorpt_correction_T_min 0.9078
_exptl_absorpt_correction_type multi-scan
_exptl_absorpt_process_details '(SADABS; Bruker, 2009)'
_exptl_crystal_colour brown
_exptl_crystal_density_diffrn 1.438
_exptl_crystal_density_method 'not measured'
_exptl_crystal_description plate
_exptl_crystal_F_000 544
_exptl_crystal_size_max 0.31
_exptl_crystal_size_mid 0.13
_exptl_crystal_size_min 0.07
_refine_diff_density_max 0.147
_refine_diff_density_min -0.204
_refine_ls_abs_structure_details 'Flack (1983), 1288 Friedel pairs'
_refine_ls_abs_structure_Flack 0.00(9)
_refine_ls_extinction_method none
_refine_ls_goodness_of_fit_ref 1.014
_refine_ls_hydrogen_treatment mixed
_refine_ls_matrix_type full
_refine_ls_number_parameters 162
_refine_ls_number_reflns 3346
_refine_ls_number_restraints 0
_refine_ls_restrained_S_all 1.014
_refine_ls_R_factor_all 0.0893
_refine_ls_R_factor_gt 0.0437
_refine_ls_shift/su_max 0.001
_refine_ls_shift/su_mean 0.000
_refine_ls_structure_factor_coef Fsqd
_refine_ls_weighting_details 'calc w=1/[\s^2^(Fo^2^)+(0.0443P)^2^+0.0000P] where P=(Fo^2^+2Fc^2^)/3'
_refine_ls_weighting_scheme calc
_refine_ls_wR_factor_gt 0.0929
_refine_ls_wR_factor_ref 0.1111
_reflns_number_gt 2007
_reflns_number_total 3346
_reflns_threshold_expression I>2\s(I)
_cod_data_source_file is2574.cif
_cod_data_source_block I
_cod_database_code 2226951
_cod_database_fobs_code 2226951

loop_
_symmetry_equiv_pos_as_xyz
'x, y, z'
'-x+1/2, -y, z+1/2'
'-x, y+1/2, -z+1/2'
'x+1/2, -y+1/2, -z'

loop_
_atom_site_type_symbol
_atom_site_label
_atom_site_fract_x
_atom_site_fract_y
_atom_site_fract_z
_atom_site_U_iso_or_equiv
_atom_site_adp_type
_atom_site_calc_flag
_atom_site_refinement_flags
_atom_site_occupancy
_atom_site_disorder_assembly
_atom_site_disorder_group
Cl Cl1 0.34184(19) 0.28909(5) 0.39845(5) 0.0846(3) Uani d . 1 . .
N N1 -0.1438(4) 0.22907(12) 0.21798(11) 0.0464(5) Uani d . 1 . .
H H1 -0.2637 0.1890 0.2106 0.056 Uiso calc R 1 . .
N N2 -0.2316(5) 0.28468(18) 0.08678(14) 0.0633(6) Uani d . 1 . .
C C1 -0.0138(5) 0.22829(16) 0.29108(14) 0.0493(6) Uani d . 1 . .
H H1A -0.0532 0.1844 0.3315 0.059 Uiso calc R 1 . .
C C2 0.1721(5) 0.29045(15) 0.30579(15) 0.0533(6) Uani d . 1 . .
C C3 0.2266(6) 0.35662(17) 0.24403(18) 0.0628(7) Uani d . 1 . .
H H3A 0.3520 0.4011 0.2536 0.075 Uiso calc R 1 . .
C C4 0.0971(5) 0.35565(17) 0.17106(17) 0.0590(7) Uani d . 1 . .
H H4A 0.1352 0.3992 0.1302 0.071 Uiso calc R 1 . .
C C5 -0.0947(5) 0.28969(15) 0.15589(14) 0.0480(6) Uani d . 1 . .
O O1 0.5116(3) 0.09526(11) 0.19901(9) 0.0523(4) Uani d . 1 . .
O O2 0.4048(4) 0.14235(12) 0.07274(9) 0.0606(5) Uani d . 1 . .
O O3 0.1889(4) -0.04241(12) -0.15991(10) 0.0631(5) Uani d . 1 . .
H H1O3 0.1253 -0.0541 -0.2050 0.095 Uiso d R 1 . .
O O4 -0.1908(4) -0.06355(14) -0.10194(11) 0.0672(5) Uani d . 1 . .
C C6 0.3720(4) 0.09123(14) 0.13352(12) 0.0401(5) Uani d . 1 . .
C C7 0.1567(5) 0.02110(16) 0.13408(13) 0.0465(5) Uani d . 1 . .
H H7A 0.0346 0.0381 0.1773 0.056 Uiso calc R 1 . .
H H7B 0.2281 -0.0384 0.1491 0.056 Uiso calc R 1 . .
C C8 0.0127(5) 0.01093(16) 0.05204(13) 0.0476(6) Uani d . 1 . .
H H8A -0.1445 -0.0236 0.0617 0.057 Uiso calc R 1 . .
H H8B -0.0348 0.0715 0.0315 0.057 Uiso calc R 1 . .
C C9 0.1709(5) -0.03760(16) -0.01336(13) 0.0501(6) Uani d . 1 . .
H H9A 0.3275 -0.0027 -0.0229 0.060 Uiso calc R 1 . .
H H9B 0.2198 -0.0978 0.0078 0.060 Uiso calc R 1 . .
C C10 0.0341(5) -0.04956(14) -0.09493(14) 0.0442(5) Uani d . 1 . .
H H1N2 -0.187(7) 0.3179(19) 0.0435(19) 0.076(9) Uiso d . 1 . .
H H2N2 -0.353(7) 0.242(2) 0.0786(17) 0.082(10) Uiso d . 1 . .

loop_
_atom_site_aniso_label
_atom_site_aniso_U_11
_atom_site_aniso_U_22
_atom_site_aniso_U_33
_atom_site_aniso_U_12
_atom_site_aniso_U_13
_atom_site_aniso_U_23
Cl1 0.0957(6) 0.0674(4) 0.0908(5) -0.0065(5) -0.0402(5) -0.0032(4)
N1 0.0463(11) 0.0449(9) 0.0481(10) -0.0088(10) 0.0025(9) 0.0045(8)
N2 0.0720(16) 0.0697(15) 0.0482(13) -0.0195(14) 0.0022(11) 0.0144(13)
C1 0.0560(15) 0.0430(12) 0.0488(13) -0.0006(12) -0.0008(12) 0.0034(11)
C2 0.0518(14) 0.0437(12) 0.0642(14) 0.0028(13) -0.0088(13) -0.0028(11)
C3 0.0545(17) 0.0447(14) 0.089(2) -0.0090(13) -0.0021(15) 0.0035(14)
C4 0.0580(17) 0.0483(13) 0.0706(17) -0.0088(13) 0.0105(14) 0.0126(13)
C5 0.0526(15) 0.0433(12) 0.0481(13) -0.0006(12) 0.0097(11) 0.0044(11)
O1 0.0570(10) 0.0671(10) 0.0327(7) -0.0186(9) -0.0060(7) 0.0075(7)
O2 0.0792(13) 0.0617(10) 0.0409(8) -0.0187(10) -0.0131(8) 0.0155(8)
O3 0.0598(11) 0.0885(12) 0.0409(9) -0.0110(11) -0.0013(9) -0.0122(8)
O4 0.0462(10) 0.1013(14) 0.0540(10) -0.0025(11) -0.0084(9) -0.0141(10)
C6 0.0429(13) 0.0446(11) 0.0328(10) 0.0016(11) 0.0009(10) -0.0014(9)
C7 0.0513(13) 0.0518(12) 0.0364(10) -0.0062(12) 0.0032(10) -0.0012(9)
C8 0.0453(13) 0.0537(13) 0.0438(12) -0.0013(12) -0.0018(10) -0.0068(10)
C9 0.0490(13) 0.0598(15) 0.0417(12) 0.0065(13) -0.0080(11) -0.0099(10)
C10 0.0479(15) 0.0412(11) 0.0437(12) 0.0040(10) -0.0075(11) -0.0037(10)

loop_
_atom_type_symbol
_atom_type_description
_atom_type_scat_dispersion_real
_atom_type_scat_dispersion_imag
_atom_type_scat_source
C C 0.0033 0.0016 'International Tables Vol C Tables 4.2.6.8 and 6.1.1.4'
H H 0.0000 0.0000 'International Tables Vol C Tables 4.2.6.8 and 6.1.1.4'
N N 0.0061 0.0033 'International Tables Vol C Tables 4.2.6.8 and 6.1.1.4'
O O 0.0106 0.0060 'International Tables Vol C Tables 4.2.6.8 and 6.1.1.4'
Cl Cl 0.1484 0.1585 'International Tables Vol C Tables 4.2.6.8 and 6.1.1.4'

loop_
_geom_angle_atom_site_label_1
_geom_angle_atom_site_label_2
_geom_angle_atom_site_label_3
_geom_angle_site_symmetry_1
_geom_angle_site_symmetry_3
_geom_angle
_geom_angle_publ_flag
C1 N1 C5 . . 123.1(2) ?
C1 N1 H1 . . 118.4 ?
C5 N1 H1 . . 118.4 ?
C5 N2 H1N2 . . 119(2) ?
C5 N2 H2N2 . . 123.0(19) ?
H1N2 N2 H2N2 . . 117(3) ?
C2 C1 N1 . . 120.4(2) ?
C2 C1 H1A . . 119.8 ?
N1 C1 H1A . . 119.8 ?
C1 C2 C3 . . 118.8(2) ?
C1 C2 Cl1 . . 120.74(19) ?
C3 C2 Cl1 . . 120.5(2) ?
C4 C3 C2 . . 120.0(2) ?
C4 C3 H3A . . 120.0 ?
C2 C3 H3A . . 120.0 ?
C3 C4 C5 . . 120.8(2) ?
C3 C4 H4A . . 119.6 ?
C5 C4 H4A . . 119.6 ?
N2 C5 N1 . . 118.6(2) ?
N2 C5 C4 . . 124.5(2) ?
N1 C5 C4 . . 116.9(2) ?
C10 O3 H1O3 . . 115.7 ?
O2 C6 O1 . . 122.7(2) ?
O2 C6 C7 . . 120.75(19) ?
O1 C6 C7 . . 116.57(18) ?
C6 C7 C8 . . 115.19(18) ?
C6 C7 H7A . . 108.5 ?
C8 C7 H7A . . 108.5 ?
C6 C7 H7B . . 108.5 ?
C8 C7 H7B . . 108.5 ?
H7A C7 H7B . . 107.5 ?
C9 C8 C7 . . 112.1(2) ?
C9 C8 H8A . . 109.2 ?
C7 C8 H8A . . 109.2 ?
C9 C8 H8B . . 109.2 ?
C7 C8 H8B . . 109.2 ?
H8A C8 H8B . . 107.9 ?
C10 C9 C8 . . 113.5(2) ?
C10 C9 H9A . . 108.9 ?
C8 C9 H9A . . 108.9 ?
C10 C9 H9B . . 108.9 ?
C8 C9 H9B . . 108.9 ?
H9A C9 H9B . . 107.7 ?
O4 C10 O3 . . 122.6(2) ?
O4 C10 C9 . . 124.6(2) ?
O3 C10 C9 . . 112.8(2) ?

loop_
_geom_bond_atom_site_label_1
_geom_bond_atom_site_label_2
_geom_bond_site_symmetry_2
_geom_bond_distance
_geom_bond_publ_flag
Cl1 C2 . 1.723(3) ?
N1 C1 . 1.349(3) ?
N1 C5 . 1.350(3) ?
N1 H1 . 0.8600 ?
N2 C5 . 1.315(3) ?
N2 H1N2 . 0.87(3) ?
N2 H2N2 . 0.89(3) ?
C1 C2 . 1.342(3) ?
C1 H1A . 0.9300 ?
C2 C3 . 1.405(4) ?
C3 C4 . 1.346(4) ?
C3 H3A . 0.9300 ?
C4 C5 . 1.403(3) ?
C4 H4A . 0.9300 ?
O1 C6 . 1.274(2) ?
O2 C6 . 1.233(2) ?
O3 C10 . 1.317(3) ?
O3 H1O3 . 0.8102 ?
O4 C10 . 1.192(3) ?
C6 C7 . 1.513(3) ?
C7 C8 . 1.516(3) ?
C7 H7A . 0.9700 ?
C7 H7B . 0.9700 ?
C8 C9 . 1.504(3) ?
C8 H8A . 0.9700 ?
C8 H8B . 0.9700 ?
C9 C10 . 1.494(3) ?
C9 H9A . 0.9700 ?
C9 H9B . 0.9700 ?

loop_
_geom_hbond_atom_site_label_D
_geom_hbond_atom_site_label_H
_geom_hbond_atom_site_label_A
_geom_hbond_site_symmetry_A
_geom_hbond_distance_DH
_geom_hbond_distance_HA
_geom_hbond_distance_DA
_geom_hbond_angle_DHA
_geom_hbond_publ_flag
N1 H1 O1 1_455 0.8600 1.8000 2.659(3) 173.00 yes
O3 H1O3 O1 2_554 0.8100 1.7900 2.598(2) 173.00 yes
N2 H1N2 O2 4_455 0.87(3) 2.00(3) 2.848(3) 163(3) yes
N2 H2N2 O2 1_455 0.89(3) 1.92(3) 2.808(3) 173(2) yes
C1 H1A O4 2_455 0.9300 2.4400 3.315(3) 156.00 yes
C4 H4A O4 4 0.9300 2.5900 3.396(3) 145.00 yes

loop_
_geom_torsion_atom_site_label_1
_geom_torsion_atom_site_label_2
_geom_torsion_atom_site_label_3
_geom_torsion_atom_site_label_4
_geom_torsion_site_symmetry_1
_geom_torsion_site_symmetry_2
_geom_torsion_site_symmetry_3
_geom_torsion_site_symmetry_4
_geom_torsion
_geom_torsion_publ_flag
C5 N1 C1 C2 . . . . 1.1(4) ?
N1 C1 C2 C3 . . . . 0.6(4) ?
N1 C1 C2 Cl1 . . . . -179.20(18) ?
C1 C2 C3 C4 . . . . -1.4(4) ?
Cl1 C2 C3 C4 . . . . 178.4(2) ?
C2 C3 C4 C5 . . . . 0.7(4) ?
C1 N1 C5 N2 . . . . 179.8(2) ?
C1 N1 C5 C4 . . . . -1.8(3) ?
C3 C4 C5 N2 . . . . 179.2(3) ?
C3 C4 C5 N1 . . . . 0.9(4) ?
O2 C6 C7 C8 . . . . 7.5(3) ?
O1 C6 C7 C8 . . . . -173.7(2) ?
C6 C7 C8 C9 . . . . 72.4(3) ?
C7 C8 C9 C10 . . . . 179.51(19) ?
C8 C9 C10 O4 . . . . -34.9(3) ?
C8 C9 C10 O3 . . . . 144.7(2) ?

loop_
_cod_related_entry_id
_cod_related_entry_database
_cod_related_entry_code
1 ChemSpider 30656158
